data_1560183
loop_
_publ_author_name
'Wang, Junhao'
'Zakrzewski, Jakub J.'
'Zychowicz, Mikolaj'
'Vieru, Veacheslav'
'Chibotaru, Liviu F.'
'Nakabayashi, Koji'
'Chorazy, Szymon'
'Ohkoshi, Shin-Ichi'

_publ_section_title
;
 Holmium(iii) molecular nanomagnets for optical thermometry exploring the
 luminescence re-absorption effect.
;
_journal_issue 2
_journal_name_full 'Chemical science'
_journal_page_first 730
_journal_page_last 741
_journal_paper_doi 10.1039/d0sc04871b
_journal_volume 12
_journal_year 2020
_chemical_formula_moiety 'C26 H24 Co Ho N10 O6, 2(H2O)'
_chemical_formula_sum 'C26 H28 Co Ho N10 O8'
_chemical_formula_weight 832.44
_space_group_IT_number 63
_space_group_name_Hall '-C 2c 2'
_space_group_name_H-M_alt 'C m c m'
_symmetry_cell_setting orthorhombic
_symmetry_Int_Tables_number 63
_symmetry_space_group_name_Hall '-C 2c 2'
_symmetry_space_group_name_H-M 'C m c m'
_atom_sites_solution_hydrogens mixed
_audit_conform_dict_location ftp://ftp.iucr.org/pub/cif_core.dic
_audit_conform_dict_name cif_core.dic
_audit_conform_dict_version 2.4.3
_audit_creation_date 2019-08-23T12:28:58-00:00
_audit_creation_method 'WinGX routine CIF_UPDATE'
_audit_update_record
;
2020-02-13 deposited with the CCDC.	2020-10-30 downloaded from the CCDC.
;
_cell_angle_alpha 90
_cell_angle_beta 90
_cell_angle_gamma 90
_cell_formula_units_Z 4
_cell_length_a 14.7754(11)
_cell_length_b 14.9336(11)
_cell_length_c 14.0276(8)
_cell_measurement_reflns_used 14806
_cell_measurement_temperature 90(2)
_cell_measurement_theta_max 27.479
_cell_measurement_theta_min 3.091
_cell_measurement_wavelength 0.71075
_cell_volume 3095.2(4)
_computing_molecular_graphics 'Ortep for Windows (Farrugia, 2012)'
_computing_publication_material 'WinGX publication routines (Farrugia, 2012)'
_computing_structure_refinement 'SHELXL-2018/3 (Sheldrick, 2018)'
_computing_structure_solution 'SHELXT 2018/2 (Sheldrick, 2018)'
_diffrn_ambient_temperature 90(2)
_diffrn_measured_fraction_theta_full 0.997
_diffrn_measured_fraction_theta_max 0.997
_diffrn_measurement_device_type 'Rigaku R-AXIS RAPID'
_diffrn_measurement_method \w
_diffrn_radiation_probe x-ray
_diffrn_radiation_type MoK\a
_diffrn_radiation_wavelength 0.71075
_diffrn_reflns_av_R_equivalents 0.031
_diffrn_reflns_av_unetI/netI 0.0169
_diffrn_reflns_Laue_measured_fraction_full 0.997
_diffrn_reflns_Laue_measured_fraction_max 0.997
_diffrn_reflns_limit_h_max 19
_diffrn_reflns_limit_h_min -19
_diffrn_reflns_limit_k_max 19
_diffrn_reflns_limit_k_min -19
_diffrn_reflns_limit_l_max 18
_diffrn_reflns_limit_l_min -18
_diffrn_reflns_number 14806
_diffrn_reflns_point_group_measured_fraction_full 0.997
_diffrn_reflns_point_group_measured_fraction_max 0.997
_diffrn_reflns_theta_full 25.242
_diffrn_reflns_theta_max 27.479
_diffrn_reflns_theta_min 3.091
_diffrn_standards_number 0
_exptl_absorpt_coefficient_mu 3.138
_exptl_absorpt_correction_T_max 0.801
_exptl_absorpt_correction_T_min 0.351
_exptl_absorpt_correction_type multi-scan
_exptl_absorpt_process_details 'ABSCOR (Rigaku, 1995)'
_exptl_crystal_colour yellow
_exptl_crystal_density_diffrn 1.786
_exptl_crystal_density_method 'not measured'
_exptl_crystal_description block
_exptl_crystal_F_000 1648
_exptl_crystal_size_max 0.422
_exptl_crystal_size_mid 0.093
_exptl_crystal_size_min 0.074
_refine_diff_density_max 1.971
_refine_diff_density_min -2.103
_refine_diff_density_rms 0.131
_refine_ls_extinction_method none
_refine_ls_goodness_of_fit_ref 1.217
_refine_ls_hydrogen_treatment mixed
_refine_ls_matrix_type full
_refine_ls_number_constraints 0
_refine_ls_number_parameters 195
_refine_ls_number_reflns 1920
_refine_ls_number_restraints 26
_refine_ls_restrained_S_all 1.288
_refine_ls_R_factor_all 0.0295
_refine_ls_R_factor_gt 0.0288
_refine_ls_shift/su_max 0.005
_refine_ls_shift/su_mean 0
_refine_ls_structure_factor_coef Fsqd
_refine_ls_weighting_details 'w=1/[\s^2^(Fo^2^)+31.6492P] where P=(Fo^2^+2Fc^2^)/3'
_refine_ls_weighting_scheme calc
_refine_ls_wR_factor_gt 0.0578
_refine_ls_wR_factor_ref 0.058
_reflns_Friedel_coverage 0
_reflns_number_gt 1902
_reflns_number_total 1920
_reflns_threshold_expression 'I > 2\s(I)'
_cod_data_source_file d0sc04871b2.cif
_cod_data_source_block shelx
_cod_depositor_comments 'Adding full bibliography for 1560183--1560185.cif.'
_cod_database_code 1560183

loop_
_symmetry_equiv_pos_as_xyz
'x, y, z'
'-x, -y, z+1/2'
'-x, y, -z+1/2'
'x, -y, -z'
'x+1/2, y+1/2, z'
'-x+1/2, -y+1/2, z+1/2'
'-x+1/2, y+1/2, -z+1/2'
'x+1/2, -y+1/2, -z'
'-x, -y, -z'
'x, y, -z-1/2'
'x, -y, z-1/2'
'-x, y, z'
'-x+1/2, -y+1/2, -z'
'x+1/2, y+1/2, -z-1/2'
'x+1/2, -y+1/2, z-1/2'
'-x+1/2, y+1/2, z'

loop_
_atom_site_label
_atom_site_type_symbol
_atom_site_fract_x
_atom_site_fract_y
_atom_site_fract_z
_atom_site_U_iso_or_equiv
_atom_site_adp_type
_atom_site_occupancy
_atom_site_site_symmetry_order
_atom_site_calc_flag
_atom_site_refinement_flags_posn
_atom_site_refinement_flags_adp
_atom_site_refinement_flags_occupancy
_atom_site_disorder_assembly
_atom_site_disorder_group
Ho1 Ho 0.5 0.44775(2) 0.25 0.00483(8) Uani 1 4 d S T P . .
Co1 Co 0.5 0.81667(5) 0.25 0.00631(17) Uani 1 4 d S T P . .
N2 N 0.5 1.0212(3) 0.25 0.0112(11) Uani 1 4 d S T P . .
N1 N 0.5 0.6125(3) 0.25 0.0045(9) Uani 1 4 d S TU P . .
O3 O 0.4058(2) 0.3179(2) 0.25 0.0390(12) Uani 1 2 d S TU P . .
H3A H 0.34871 0.326919 0.280472 0.059 Uiso 0.5 1 d R U P . .
H3B H 0.429245 0.269743 0.287362 0.059 Uiso 0.5 1 d R U P . .
C1 C 0.5 0.6917(4) 0.25 0.0052(11) Uani 1 4 d S TU P . .
C3 C 0.5 0.8173(3) 0.1144(3) 0.0098(8) Uani 1 2 d S T P . .
C2 C 0.5 0.9441(5) 0.25 0.0122(12) Uani 1 4 d S T P . .
N3 N 0.5 0.8185(3) 0.0326(3) 0.0157(8) Uani 1 2 d S T P . .
C4 C 0.6285(3) 0.8157(3) 0.25 0.0251(13) Uani 1 2 d S TU P . .
O1S O 0.4315(3) 0.1742(3) 0.1507(3) 0.0115(9) Uani 0.5 1 d G . P . .
H1SA H 0.448521 0.124868 0.178231 0.017 Uiso 0.5 1 d G U P . .
H1SB H 0.460782 0.180794 0.097349 0.017 Uiso 0.5 1 d G U P . .
N4 N 0.7052(4) 0.8139(4) 0.25 0.075(2) Uani 1 2 d S TU P . .
C5 C 0.6832(4) 0.5416(4) 0.1380(4) 0.0112(12) Uani 0.5 1 d . . P A 1
O1 O 0.6372(3) 0.4922(3) 0.1941(3) 0.0128(9) Uani 0.5 1 d . . P A 1
C9 C 0.7785(5) 0.5487(5) 0.1480(6) 0.0213(15) Uani 0.5 1 d . . P A 1
H9 H 0.807956 0.520486 0.200187 0.026 Uiso 0.5 1 calc R U P A 1
C7 C 0.6979(6) 0.6358(5) -0.0016(5) 0.0261(18) Uani 0.5 1 d . . P A 1
H7 H 0.671152 0.666348 -0.053887 0.031 Uiso 0.5 1 calc R U P A 1
C8 C 0.8276(6) 0.5955(6) 0.0834(7) 0.035(2) Uani 0.5 1 d . . P A 1
H8 H 0.891549 0.598416 0.089846 0.042 Uiso 0.5 1 calc R U P A 1
N5 N 0.7870(8) 0.6382(8) 0.0100(8) 0.028(3) Uani 0.5 1 d . . P A 1
H5N H 0.820349 0.668181 -0.030994 0.10(5) Uiso 0.5 1 calc R . P A 1
C6 C 0.6446(6) 0.5899(5) 0.0605(5) 0.0185(15) Uani 0.5 1 d . . P A 1
H6 H 0.580836 0.59019 0.052177 0.022 Uiso 0.5 1 calc R U P A 1
C10 C 0.3807(4) 0.4079(4) 0.4456(4) 0.0100(12) Uani 0.5 1 d . . P A 2
C11 C 0.2932(5) 0.4180(4) 0.4065(5) 0.0135(13) Uani 0.5 1 d . . P A 2
H11 H 0.286557 0.441338 0.343939 0.016 Uiso 0.5 1 calc R U P A 2
C13 C 0.3088(5) 0.3504(4) 0.5874(5) 0.0184(15) Uani 0.5 1 d . . P A 2
H13 H 0.313415 0.326779 0.650051 0.022 Uiso 0.5 1 calc R U P A 2
C12 C 0.2186(5) 0.3947(5) 0.4571(6) 0.0157(14) Uani 0.5 1 d . . P A 2
H12 H 0.160499 0.400859 0.42884 0.019 Uiso 0.5 1 calc R U P A 2
N6 N 0.2256(7) 0.3626(7) 0.5477(6) 0.0179(19) Uani 0.5 1 d . . P A 2
H6N H 0.176527 0.349766 0.580444 0.022 Uiso 0.5 1 calc R U P A 2
C14 C 0.3852(5) 0.3715(5) 0.5385(5) 0.0157(14) Uani 0.5 1 d . . P A 2
H14 H 0.442543 0.361676 0.567273 0.019 Uiso 0.5 1 calc R U P A 2
O2 O 0.4529(3) 0.4313(3) 0.4001(3) 0.0116(9) Uani 0.5 1 d . . P A 2

loop_
_atom_site_aniso_label
_atom_site_aniso_U_11
_atom_site_aniso_U_22
_atom_site_aniso_U_33
_atom_site_aniso_U_23
_atom_site_aniso_U_13
_atom_site_aniso_U_12
Ho1 0.00446(13) 0.00402(13) 0.00602(13) 0 0 0
Co1 0.0062(4) 0.0057(4) 0.0070(4) 0 0 0
N2 0.013(3) 0.005(2) 0.015(3) 0 0 0
N1 0.0048(12) 0.0034(12) 0.0052(12) 0 0 0
O3 0.0041(16) 0.0107(17) 0.102(4) 0 0 0.0006(14)
C1 0.0059(14) 0.0041(13) 0.0058(14) 0 0 0
C3 0.006(2) 0.010(2) 0.014(2) 0.0021(17) 0 0
C2 0.007(3) 0.020(3) 0.009(3) 0 0 0
N3 0.014(2) 0.020(2) 0.013(2) 0.0013(16) 0 0
C4 0.010(2) 0.006(2) 0.059(4) 0 0 -0.0016(18)
O1S 0.015(2) 0.013(2) 0.007(2) -0.0001(17) -0.0026(18) 0.0017(18)
N4 0.019(3) 0.017(3) 0.190(7) 0 0 -0.002(2)
C5 0.013(3) 0.008(3) 0.013(3) -0.001(2) 0.002(2) 0.000(2)
O1 0.011(2) 0.010(2) 0.018(2) 0.0033(17) 0.0029(19) -0.0001(17)
C9 0.012(3) 0.022(3) 0.030(4) 0.006(3) 0.000(3) -0.003(3)
C7 0.056(6) 0.012(3) 0.010(3) 0.002(3) 0.004(4) 0.003(4)
C8 0.020(4) 0.029(4) 0.057(6) 0.008(4) 0.015(4) -0.004(3)
N5 0.038(5) 0.021(4) 0.026(7) 0.009(6) 0.019(6) -0.002(3)
C6 0.025(4) 0.015(3) 0.015(4) 0.000(3) -0.004(3) 0.000(3)
C10 0.014(3) 0.011(3) 0.005(3) -0.003(2) 0.003(2) -0.001(2)
C11 0.015(3) 0.019(3) 0.007(3) 0.000(2) -0.001(3) -0.003(3)
C13 0.025(4) 0.013(3) 0.017(3) 0.000(3) 0.003(3) 0.001(3)
C12 0.015(3) 0.021(4) 0.012(4) -0.006(3) 0.002(3) -0.005(3)
N6 0.027(5) 0.019(4) 0.008(4) -0.002(4) 0.008(4) -0.010(3)
C14 0.018(4) 0.016(3) 0.013(3) 0.002(3) 0.001(3) 0.004(3)
O2 0.011(2) 0.014(2) 0.010(2) -0.0022(17) -0.0019(18) 0.0000(17)

loop_
_atom_type_symbol
_atom_type_description
_atom_type_scat_dispersion_real
_atom_type_scat_dispersion_imag
_atom_type_scat_source
C C 0.0033 0.0016 'International Tables Vol C Tables 4.2.6.8 and 6.1.1.4'
H H 0 0 'International Tables Vol C Tables 4.2.6.8 and 6.1.1.4'
Co Co 0.3494 0.9721 'International Tables Vol C Tables 4.2.6.8 and 6.1.1.4'
Ho Ho -0.2175 4.6783 'International Tables Vol C Tables 4.2.6.8 and 6.1.1.4'
N N 0.0061 0.0033 'International Tables Vol C Tables 4.2.6.8 and 6.1.1.4'
O O 0.0106 0.006 'International Tables Vol C Tables 4.2.6.8 and 6.1.1.4'

loop_
_geom_angle_atom_site_label_1
_geom_angle_atom_site_label_2
_geom_angle_atom_site_label_3
_geom_angle
_geom_angle_site_symmetry_1
_geom_angle_site_symmetry_3
_geom_angle_publ_flag
O2 Ho1 O2 36.3(2) . 12_655 ?
O2 Ho1 O2 167.3(2) 10_556 12_655 ?
O1 Ho1 O1 40.4(2) . 10_556 ?
O1 Ho1 O1 126.3(2) . 12_655 ?
O1 Ho1 O1 146.0(2) 10_556 12_655 ?
O1 Ho1 O1 146.1(2) . 3_655 ?
O1 Ho1 O1 126.3(2) 10_556 3_655 ?
O1 Ho1 O1 40.4(2) 12_655 3_655 ?
O2 Ho1 O3 74.25(11) . . ?
O2 Ho1 O3 74.25(11) 10_556 . ?
O2 Ho1 O3 95.29(11) 12_655 . ?
O2 Ho1 O3 95.29(11) 3_655 . ?
O1 Ho1 O3 139.23(13) . . ?
O1 Ho1 O3 139.23(13) 10_556 . ?
O1 Ho1 O3 73.57(14) 12_655 . ?
O1 Ho1 O3 73.57(14) 3_655 . ?
O1 Ho1 O3 73.56(14) . 3_655 ?
O1 Ho1 O3 73.57(14) 10_556 3_655 ?
O1 Ho1 O3 139.23(13) 12_655 3_655 ?
O1 Ho1 O3 139.23(13) 3_655 3_655 ?
O3 Ho1 O3 71.33(18) . 3_655 ?
O2 Ho1 N1 96.33(11) . . ?
O2 Ho1 N1 96.33(11) 10_556 . ?
O2 Ho1 N1 96.33(11) 12_655 . ?
O2 Ho1 N1 96.33(11) 3_655 . ?
O1 Ho1 N1 73.03(11) . . ?
O1 Ho1 N1 73.02(11) 10_556 . ?
O1 Ho1 N1 73.02(11) 12_655 . ?
O1 Ho1 N1 73.02(11) 3_655 . ?
O3 Ho1 N1 144.33(9) . . ?
O3 Ho1 N1 144.33(9) 3_655 . ?
C1 Co1 C4 89.55(15) . 3_655 ?
C1 Co1 C4 89.55(15) . . ?
C4 Co1 C4 179.1(3) 3_655 . ?
C1 Co1 C3 90.30(13) . . ?
C4 Co1 C3 90.002(2) 3_655 . ?
C4 Co1 C3 90.002(2) . . ?
C1 Co1 C3 90.30(13) . 10_556 ?
C4 Co1 C3 90.002(2) 3_655 10_556 ?
C4 Co1 C3 90.002(2) . 10_556 ?
C3 Co1 C3 179.4(3) . 10_556 ?
C1 Co1 C2 180 . . ?
C4 Co1 C2 90.45(15) 3_655 . ?
C4 Co1 C2 90.45(15) . . ?
C3 Co1 C2 89.70(13) . . ?
C3 Co1 C2 89.70(13) 10_556 . ?
C1 N1 Ho1 180 . . ?
N1 C1 Co1 180 . . ?
N3 C3 Co1 179.4(4) . . ?
N2 C2 Co1 180 . . ?
N4 C4 Co1 179.1(5) . . ?
O1 C5 C9 120.7(6) . . ?
O1 C5 C6 123.4(6) . . ?
C9 C5 C6 115.8(6) . . ?
C5 O1 O1 128.1(3) . 10_556 ?
C5 O1 Ho1 149.0(4) . . ?
O1 O1 Ho1 69.82(12) 10_556 . ?
C8 C9 C5 120.2(7) . . ?
N5 C7 C6 120.6(8) . . ?
N5 C8 C9 121.0(9) . . ?
C7 N5 C8 121.4(9) . . ?
C7 C6 C5 120.8(8) . . ?
O2 C10 C11 122.4(5) . . ?
O2 C10 C14 121.4(6) . . ?
C11 C10 C14 116.2(6) . . ?
C12 C11 C10 120.9(6) . . ?
C14 C13 N6 120.9(7) . . ?
C11 C12 N6 121.1(8) . . ?
C13 N6 C12 119.8(9) . . ?
C13 C14 C10 121.1(7) . . ?
C10 O2 O2 145.7(3) . 12_655 ?
C10 O2 Ho1 138.9(4) . . ?
O2 O2 Ho1 71.83(11) 12_655 . ?

loop_
_geom_bond_atom_site_label_1
_geom_bond_atom_site_label_2
_geom_bond_distance
_geom_bond_site_symmetry_2
_geom_bond_publ_flag
Ho1 O2 2.231(4) . ?
Ho1 O2 2.231(4) 10_556 ?
Ho1 O2 2.231(4) 12_655 ?
Ho1 O2 2.231(4) 3_655 ?
Ho1 O1 2.272(4) . ?
Ho1 O1 2.272(4) 10_556 ?
Ho1 O1 2.272(4) 12_655 ?
Ho1 O1 2.272(4) 3_655 ?
Ho1 O3 2.388(4) . ?
Ho1 O3 2.388(4) 3_655 ?
Ho1 N1 2.460(5) . ?
Co1 C1 1.867(6) . ?
Co1 C4 1.899(5) 3_655 ?
Co1 C4 1.899(5) . ?
Co1 C3 1.902(5) . ?
Co1 C3 1.902(5) 10_556 ?
Co1 C2 1.902(7) . ?
N2 C2 1.152(9) . ?
N1 C1 1.182(8) . ?
C3 N3 1.148(6) . ?
C4 N4 1.134(8) . ?
C5 O1 1.276(7) . ?
C5 C9 1.419(9) . ?
C5 C6 1.423(10) . ?
O1 O1 1.568(9) 10_556 ?
C9 C8 1.355(11) . ?
C7 N5 1.326(14) . ?
C7 C6 1.360(11) . ?
C8 N5 1.352(15) . ?
C10 O2 1.291(8) . ?
C10 C11 1.412(9) . ?
C10 C14 1.414(9) . ?
C11 C12 1.356(10) . ?
C13 C14 1.357(10) . ?
C13 N6 1.361(13) . ?
C12 N6 1.362(9) . ?
O2 O2 1.392(9) 12_655 ?
